data_4308861
loop_
_publ_author_name
'Masahiro Kato'
'Kazunori Kojima'
'Taka-aki Okamura'
'Hitoshi Yamamoto'
'Takeshi Yamamura'
'Norikazu Ueyama'

_publ_section_title
;
Relation between Intramolecular NH...S Hydrogen Bonds and Coordination
Number in Mercury(II) Complexes with Carbamoylbenzenethiol Derivatives
;
_journal_name_full 'Inorganic Chemistry'
_journal_page_first 4037
_journal_page_last 4044
_journal_paper_doi 10.1021/ic0481780
_journal_volume 44
_journal_year 2005
_chemical_formula_sum 'C16 H16 Hg N2 O2 S2'
_chemical_formula_weight 533.02
_chemical_name_systematic
; 
 ? 
;
_space_group_IT_number 15
_symmetry_cell_setting monoclinic
_symmetry_Int_Tables_number 15
_symmetry_space_group_name_Hall '-C 2yc'
_symmetry_space_group_name_H-M 'C 1 2/c 1'
_atom_sites_solution_hydrogens geom
_atom_sites_solution_primary direct
_atom_sites_solution_secondary difmap
_audit_creation_date 'Sat Dec 18 18:41:01 2004'
_audit_creation_method SHELXL-97
_cell_angle_alpha 90.00
_cell_angle_beta 104.09(3)
_cell_angle_gamma 90.00
_cell_formula_units_Z 4
_cell_length_a 21.993(5)
_cell_length_b 9.173(5)
_cell_length_c 8.950(5)
_cell_measurement_reflns_used 25
_cell_measurement_temperature 296(2)
_cell_measurement_theta_max 15.0
_cell_measurement_theta_min 14.6
_cell_volume 1751.3(14)
_computing_structure_refinement 'SHELXL-97 (Sheldrick, 1997)'
_computing_structure_solution 'SIR92 (Altomare et al., 1994)'
_diffrn_ambient_temperature 296(2)
_diffrn_measured_fraction_theta_full 0.999
_diffrn_measured_fraction_theta_max 0.999
_diffrn_measurement_device_type 'Rigaku AFC5R'
_diffrn_measurement_method \w-2\q
_diffrn_radiation_monochromator graphite
_diffrn_radiation_source 'fine-focus sealed tube'
_diffrn_radiation_type MoK\a
_diffrn_radiation_wavelength 0.71069
_diffrn_reflns_av_R_equivalents 0.0216
_diffrn_reflns_av_sigmaI/netI 0.0281
_diffrn_reflns_limit_h_max 30
_diffrn_reflns_limit_h_min -30
_diffrn_reflns_limit_k_max 12
_diffrn_reflns_limit_k_min 0
_diffrn_reflns_limit_l_max 0
_diffrn_reflns_limit_l_min -12
_diffrn_reflns_number 2706
_diffrn_reflns_theta_full 29.99
_diffrn_reflns_theta_max 29.99
_diffrn_reflns_theta_min 3.20
_exptl_absorpt_coefficient_mu 9.036
_exptl_absorpt_correction_T_max 0.265
_exptl_absorpt_correction_T_min 0.129
_exptl_absorpt_correction_type analytical
_exptl_absorpt_process_details Tompa_analytical
_exptl_crystal_colour colorless
_exptl_crystal_density_diffrn 2.022
_exptl_crystal_density_method 'not measured'
_exptl_crystal_description plate
_exptl_crystal_F_000 1016
_exptl_crystal_size_max 0.600
_exptl_crystal_size_mid 0.300
_exptl_crystal_size_min 0.200
_refine_diff_density_max 3.348
_refine_diff_density_min -3.995
_refine_diff_density_rms 0.289
_refine_ls_extinction_method none
_refine_ls_goodness_of_fit_ref 1.033
_refine_ls_hydrogen_treatment constr
_refine_ls_matrix_type full
_refine_ls_number_parameters 106
_refine_ls_number_reflns 2551
_refine_ls_number_restraints 0
_refine_ls_restrained_S_all 1.033
_refine_ls_R_factor_all 0.0773
_refine_ls_R_factor_gt 0.0527
_refine_ls_shift/su_max 0.000
_refine_ls_shift/su_mean 0.000
_refine_ls_structure_factor_coef Fsqd
_refine_ls_weighting_details 'calc w=1/[\s^2^(Fo^2^)+(0.1039P)^2^+0.0000P] where P=(Fo^2^+2Fc^2^)/3'
_refine_ls_weighting_scheme calc
_refine_ls_wR_factor_gt 0.1298
_refine_ls_wR_factor_ref 0.1431
_reflns_number_gt 1914
_reflns_number_total 2551
_reflns_threshold_expression >2sigma(I)
_cod_data_source_file ic0481780si20041224_115522.cif
_cod_data_source_block complex2
_cod_original_cell_volume 1751.4(14)
_cod_database_code 4308861

loop_
_symmetry_equiv_pos_as_xyz
'x, y, z'
'-x, y, -z+1/2'
'x+1/2, y+1/2, z'
'-x+1/2, y+1/2, -z+1/2'
'-x, -y, -z'
'x, -y, z-1/2'
'-x+1/2, -y+1/2, -z'
'x+1/2, -y+1/2, z-1/2'

loop_
_atom_site_label
_atom_site_type_symbol
_atom_site_fract_x
_atom_site_fract_y
_atom_site_fract_z
_atom_site_U_iso_or_equiv
_atom_site_adp_type
_atom_site_occupancy
_atom_site_symmetry_multiplicity
_atom_site_calc_flag
_atom_site_refinement_flags
_atom_site_disorder_assembly
_atom_site_disorder_group
Hg1 Hg 0.5000 0.18328(3) 0.7500 0.05380(16) Uani 1 2 d S . .
S1 S 0.50970(10) 0.1940(2) 1.0152(3) 0.0630(5) Uani 1 1 d . . .
O1 O 0.6408(3) 0.1206(6) 0.8407(5) 0.0698(17) Uani 1 1 d . . .
N1 N 0.6524(2) -0.0137(5) 1.0547(5) 0.0383(9) Uani 1 1 d . . .
H1 H 0.6540 -0.0129 1.1517 0.046 Uiso 1 1 calc R . .
C11 C 0.5791(3) 0.2961(6) 1.0794(7) 0.0403(11) Uani 1 1 d . . .
C12 C 0.5754(4) 0.4284(7) 1.1549(9) 0.0567(16) Uani 1 1 d . . .
H12 H 0.5366 0.4648 1.1609 0.068 Uiso 1 1 calc R . .
C13 C 0.6299(4) 0.5050(8) 1.2208(9) 0.0635(19) Uani 1 1 d . . .
H13 H 0.6275 0.5917 1.2729 0.076 Uiso 1 1 calc R . .
C14 C 0.6873(4) 0.4530(9) 1.2093(9) 0.0652(19) Uani 1 1 d . . .
H14 H 0.7234 0.5052 1.2532 0.078 Uiso 1 1 calc R . .
C15 C 0.6915(3) 0.3256(7) 1.1340(8) 0.0478(13) Uani 1 1 d . . .
H15 H 0.7305 0.2919 1.1262 0.057 Uiso 1 1 calc R . .
C16 C 0.6381(3) 0.2460(5) 1.0691(5) 0.0340(9) Uani 1 1 d . . .
C17 C 0.6438(3) 0.1107(5) 0.9787(5) 0.0335(9) Uani 1 1 d . . .
C18 C 0.6592(4) -0.1515(7) 0.9817(8) 0.0510(15) Uani 1 1 d . . .
H18A H 0.6266 -0.1613 0.8891 0.061 Uiso 1 1 calc R . .
H18B H 0.6564 -0.2299 1.0508 0.061 Uiso 1 1 calc R . .
H18C H 0.6993 -0.1548 0.9570 0.061 Uiso 1 1 calc R . .

loop_
_atom_site_aniso_label
_atom_site_aniso_U_11
_atom_site_aniso_U_22
_atom_site_aniso_U_33
_atom_site_aniso_U_23
_atom_site_aniso_U_13
_atom_site_aniso_U_12
Hg1 0.0427(2) 0.0414(2) 0.0673(3) 0.000 -0.00597(14) 0.000
S1 0.0509(10) 0.0643(11) 0.0744(12) -0.0081(9) 0.0164(9) -0.0155(8)
O1 0.139(5) 0.046(3) 0.0290(19) 0.0053(18) 0.030(3) 0.015(3)
N1 0.062(3) 0.0287(19) 0.0256(17) 0.0007(15) 0.0140(18) 0.0068(18)
C11 0.043(3) 0.032(2) 0.045(3) 0.0020(19) 0.009(2) 0.0008(19)
C12 0.071(4) 0.038(3) 0.063(4) -0.006(3) 0.020(3) 0.014(3)
C13 0.085(5) 0.035(3) 0.064(4) -0.015(3) 0.006(4) 0.003(3)
C14 0.074(5) 0.054(4) 0.058(4) -0.012(3) -0.002(3) -0.023(3)
C15 0.046(3) 0.049(3) 0.046(3) 0.000(2) 0.007(2) -0.002(2)
C16 0.049(3) 0.026(2) 0.0261(19) 0.0012(16) 0.0076(18) 0.0031(18)
C17 0.047(3) 0.028(2) 0.026(2) 0.0012(16) 0.0106(18) 0.0045(18)
C18 0.080(5) 0.031(2) 0.044(3) -0.001(2) 0.020(3) 0.008(3)

loop_
_atom_type_symbol
_atom_type_description
_atom_type_scat_dispersion_real
_atom_type_scat_dispersion_imag
_atom_type_scat_source
C C 0.0033 0.0016 'International Tables Vol C Tables 4.2.6.8 and 6.1.1.4'
H H 0.0000 0.0000 'International Tables Vol C Tables 4.2.6.8 and 6.1.1.4'
O O 0.0106 0.0060 'International Tables Vol C Tables 4.2.6.8 and 6.1.1.4'
N N 0.0061 0.0033 'International Tables Vol C Tables 4.2.6.8 and 6.1.1.4'
S S 0.1246 0.1234 'International Tables Vol C Tables 4.2.6.8 and 6.1.1.4'
Hg Hg -2.3894 9.2266 'International Tables Vol C Tables 4.2.6.8 and 6.1.1.4'

loop_
_geom_angle_atom_site_label_1
_geom_angle_atom_site_label_2
_geom_angle_atom_site_label_3
_geom_angle
_geom_angle_site_symmetry_1
_geom_angle_site_symmetry_3
_geom_angle_publ_flag
S1 Hg1 S1 175.18(9) 2_656 . ?
C11 S1 Hg1 102.2(2) . . ?
C17 N1 C18 122.7(4) . . ?
C17 N1 H1 118.6 . . ?
C18 N1 H1 118.6 . . ?
C12 C11 C16 118.7(6) . . ?
C12 C11 S1 118.1(5) . . ?
C16 C11 S1 123.1(4) . . ?
C13 C12 C11 119.8(7) . . ?
C13 C12 H12 120.1 . . ?
C11 C12 H12 120.1 . . ?
C14 C13 C12 120.3(6) . . ?
C14 C13 H13 119.9 . . ?
C12 C13 H13 119.9 . . ?
C15 C14 C13 120.5(7) . . ?
C15 C14 H14 119.7 . . ?
C13 C14 H14 119.7 . . ?
C14 C15 C16 120.4(7) . . ?
C14 C15 H15 119.8 . . ?
C16 C15 H15 119.8 . . ?
C15 C16 C11 120.2(5) . . ?
C15 C16 C17 119.2(5) . . ?
C11 C16 C17 120.4(5) . . ?
O1 C17 N1 123.4(5) . . ?
O1 C17 C16 119.4(5) . . ?
N1 C17 C16 117.2(4) . . ?
N1 C18 H18A 109.5 . . ?
N1 C18 H18B 109.5 . . ?
H18A C18 H18B 109.5 . . ?
N1 C18 H18C 109.5 . . ?
H18A C18 H18C 109.5 . . ?
H18B C18 H18C 109.5 . . ?

loop_
_geom_bond_atom_site_label_1
_geom_bond_atom_site_label_2
_geom_bond_distance
_geom_bond_site_symmetry_2
_geom_bond_publ_flag
Hg1 S1 2.333(3) 2_656 ?
Hg1 S1 2.333(3) . ?
S1 C11 1.764(6) . ?
O1 C17 1.225(7) . ?
N1 C17 1.318(6) . ?
N1 C18 1.448(7) . ?
N1 H1 0.8600 . ?
C11 C12 1.400(8) . ?
C11 C16 1.401(8) . ?
C12 C13 1.390(11) . ?
C12 H12 0.9300 . ?
C13 C14 1.377(12) . ?
C13 H13 0.9300 . ?
C14 C15 1.363(10) . ?
C14 H14 0.9300 . ?
C15 C16 1.384(9) . ?
C15 H15 0.9300 . ?
C16 C17 1.504(7) . ?
C18 H18A 0.9600 . ?
C18 H18B 0.9600 . ?
C18 H18C 0.9600 . ?

loop_
_geom_torsion_atom_site_label_1
_geom_torsion_atom_site_label_2
_geom_torsion_atom_site_label_3
_geom_torsion_atom_site_label_4
_geom_torsion
_geom_torsion_site_symmetry_1
_geom_torsion_site_symmetry_2
_geom_torsion_site_symmetry_3
_geom_torsion_site_symmetry_4
_geom_torsion_publ_flag
Hg1 S1 C11 C12 119.6(5) . . . . ?
Hg1 S1 C11 C16 -65.5(5) . . . . ?
C16 C11 C12 C13 -1.5(10) . . . . ?
S1 C11 C12 C13 173.6(6) . . . . ?
C11 C12 C13 C14 1.4(12) . . . . ?
C12 C13 C14 C15 -0.4(13) . . . . ?
C13 C14 C15 C16 -0.5(11) . . . . ?
C14 C15 C16 C11 0.4(9) . . . . ?
C14 C15 C16 C17 176.4(6) . . . . ?
C12 C11 C16 C15 0.6(8) . . . . ?
S1 C11 C16 C15 -174.2(5) . . . . ?
C12 C11 C16 C17 -175.3(5) . . . . ?
S1 C11 C16 C17 9.9(7) . . . . ?
C18 N1 C17 O1 0.0(10) . . . . ?
C18 N1 C17 C16 -179.4(6) . . . . ?
C15 C16 C17 O1 -88.2(8) . . . . ?
C11 C16 C17 O1 87.8(8) . . . . ?
C15 C16 C17 N1 91.2(6) . . . . ?
C11 C16 C17 N1 -92.8(6) . . . . ?
